data_4321709
loop_
_publ_author_name
'Olivier Tougait'
'James A. Ibers'

_publ_contact_author_address
; Department of Chemistry
  Northwestern University
  2145 Sheridan Rd.
  Evanston, IL 60208-3113, USA
;
_publ_contact_author_email ibers@chem.nwu.edu
_publ_contact_author_fax (847)491-2976
_publ_contact_author_name 'James A. Ibers'
_publ_contact_author_phone (847)491-5449
_publ_section_title
;
 New Series CrLn8Te13Cl (Ln = Sm, Gd, Tb): Pseudo-Misfit-Layer Compounds
;
_journal_name_full 'Inorganic Chemistry'
_journal_page_first 6136
_journal_page_last 6138
_journal_paper_doi 10.1021/ic000817t
_journal_volume 39
_journal_year 2000
_chemical_formula_sum 'Cl Cr Tb8 Te13'
_chemical_formula_weight 3017.61
_chemical_name_systematic
; 
 ? 
;
_space_group_IT_number 36
_symmetry_cell_setting orthorhombic
_symmetry_space_group_name_Hall 'C 2c -2'
_symmetry_space_group_name_H-M 'C m c 21'
_atom_sites_solution_hydrogens geom
_atom_sites_solution_primary direct
_atom_sites_solution_secondary difmap
_audit_creation_method SHELXL-97
_cell_angle_alpha 90.00
_cell_angle_beta 90.00
_cell_angle_gamma 90.00
_cell_formula_units_Z 4
_cell_length_a 4.1700(3)
_cell_length_b 26.3485(17)
_cell_length_c 23.6092(15)
_cell_measurement_reflns_used 5047
_cell_measurement_temperature 153(2)
_cell_measurement_theta_max 28.440
_cell_measurement_theta_min 2.317
_cell_volume 2594.0(3)
_computing_cell_refinement 'SMART version 5.054 (Bruker, 1999)'
_computing_data_collection 'SMART version 5.054 (Bruker, 1999)'
_computing_data_reduction 'SAINT-Plus version 6.01 (Bruker, 1999)'
_computing_molecular_graphics 'SHELXTL-97 (Sheldrick, 1997)'
_computing_publication_material 'SHELXTL-97 (Sheldrick, 1997)'
_computing_structure_refinement 'SHELXL-97 (Sheldrick, 1997)'
_computing_structure_solution 'SHELXS-97 (Sheldrick, 1990)'
_diffrn_ambient_temperature 153(2)
_diffrn_measured_fraction_theta_full 0.963
_diffrn_measured_fraction_theta_max 0.963
_diffrn_measurement_device_type 'Brucker Sarmt 1000 CCD'
_diffrn_measurement_method \w
_diffrn_radiation_monochromator graphite
_diffrn_radiation_source 'standard-focus sealed tube'
_diffrn_radiation_type MoK\a
_diffrn_radiation_wavelength 0.71073
_diffrn_reflns_av_R_equivalents 0.0236
_diffrn_reflns_av_sigmaI/netI 0.0205
_diffrn_reflns_limit_h_max 5
_diffrn_reflns_limit_h_min -5
_diffrn_reflns_limit_k_max 34
_diffrn_reflns_limit_k_min -34
_diffrn_reflns_limit_l_max 30
_diffrn_reflns_limit_l_min -30
_diffrn_reflns_number 11681
_diffrn_reflns_theta_full 28.65
_diffrn_reflns_theta_max 28.65
_diffrn_reflns_theta_min 1.55
_diffrn_standards_decay_% none
_exptl_absorpt_coefficient_mu 36.320
_exptl_absorpt_correction_T_max 0.677
_exptl_absorpt_correction_T_min 0.060
_exptl_absorpt_correction_type numerical
_exptl_absorpt_process_details 'face indexed (Sheldrick,1997)'
_exptl_crystal_colour black
_exptl_crystal_density_diffrn 7.727
_exptl_crystal_density_method 'not measured'
_exptl_crystal_description needle
_exptl_crystal_F_000 4948
_exptl_crystal_size_max 0.460
_exptl_crystal_size_mid 0.022
_exptl_crystal_size_min 0.010
_refine_diff_density_max 5.588
_refine_diff_density_min -2.523
_refine_diff_density_rms 0.593
_refine_ls_abs_structure_details 'Flack H D (1983), Acta Cryst. A39, 876-881'
_refine_ls_abs_structure_Flack 0.366(11)
_refine_ls_extinction_method none
_refine_ls_goodness_of_fit_ref 1.209
_refine_ls_hydrogen_treatment mixed
_refine_ls_matrix_type full
_refine_ls_number_parameters 140
_refine_ls_number_reflns 3512
_refine_ls_number_restraints 1
_refine_ls_restrained_S_all 1.209
_refine_ls_R_factor_all 0.0271
_refine_ls_R_factor_gt 0.0261
_refine_ls_shift/su_max 2.162
_refine_ls_shift/su_mean 0.016
_refine_ls_structure_factor_coef Fsqd
_refine_ls_weighting_details
; calc 

;
_refine_ls_weighting_scheme calc
_refine_ls_wR_factor_gt 0.0641
_refine_ls_wR_factor_ref 0.0646
_reflns_number_gt 3411
_reflns_number_total 3512
_reflns_threshold_expression >2sigma(I)
_cod_data_source_file ic000817t_1.cif
_cod_data_source_block CrTb8Te13Cl
_cod_database_code 4321709

loop_
_symmetry_equiv_pos_as_xyz
'x, y, z'
'-x, -y, z+1/2'
'x, -y, z+1/2'
'-x, y, z'
'x+1/2, y+1/2, z'
'-x+1/2, -y+1/2, z+1/2'
'x+1/2, -y+1/2, z+1/2'
'-x+1/2, y+1/2, z'

loop_
_atom_site_label
_atom_site_type_symbol
_atom_site_fract_x
_atom_site_fract_y
_atom_site_fract_z
_atom_site_U_iso_or_equiv
_atom_site_adp_type
_atom_site_occupancy
_atom_site_symmetry_multiplicity
_atom_site_calc_flag
_atom_site_refinement_flags
_atom_site_disorder_assembly
_atom_site_disorder_group
Tb1 Tb 0.0000 0.01799(3) 0.22237(3) 0.00785(13) Uani 1 2 d S . .
Tb2 Tb 0.0000 0.05209(2) 0.55623(3) 0.00786(13) Uani 1 2 d S . .
Tb3 Tb 0.0000 0.10746(2) 0.38444(3) 0.00730(13) Uani 1 2 d S . .
Tb4 Tb 0.0000 0.14772(2) 0.71783(3) 0.00734(14) Uani 1 2 d S . .
Tb5 Tb 0.0000 0.27539(2) 0.40452(3) 0.00746(13) Uani 1 2 d S . .
Tb6 Tb 0.0000 0.44033(2) 0.39764(3) 0.00798(14) Uani 1 2 d S . .
Tb7 Tb 0.0000 0.63185(3) 0.06514(3) 0.00770(13) Uani 1 2 d S . .
Tb8 Tb 0.0000 0.69295(3) 0.23220(3) 0.00701(13) Uani 1 2 d S . .
Te1 Te 0.0000 0.06190(3) -0.00004(4) 0.00746(17) Uani 1 2 d S . .
Te2 Te 0.0000 0.13063(3) 0.16327(3) 0.00678(17) Uani 1 2 d S . .
Te3 Te 0.0000 0.14374(3) 0.85832(4) 0.00646(17) Uani 1 2 d S . .
Te4 Te 0.0000 0.17312(3) 0.49528(4) 0.00934(17) Uani 1 2 d S . .
Te5 Te 0.0000 0.20226(3) 0.00193(4) 0.00755(16) Uani 1 2 d S . .
Te6 Te 0.0000 0.24407(3) 0.62355(4) 0.00912(17) Uani 1 2 d S . .
Te7 Te 0.0000 0.27460(3) 0.26515(4) 0.00659(17) Uani 1 2 d S . .
Te8 Te 0.0000 0.37729(3) 0.11968(4) 0.00742(16) Uani 1 2 d S . .
Te9 Te 0.0000 0.43387(3) 0.25986(4) 0.00779(17) Uani 1 2 d S . .
Te10 Te 0.0000 0.51845(3) 0.12147(4) 0.00690(16) Uani 1 2 d S . .
Te11 Te 0.0000 0.55055(3) 0.45891(4) 0.00701(17) Uani 1 2 d S . .
Te12 Te 0.0000 0.58596(3) 0.28513(4) 0.00804(17) Uani 1 2 d S . .
Te13 Te 0.0000 0.69582(3) 0.36467(4) 0.00736(17) Uani 1 2 d S . .
Cr1 Cr 0.0000 0.29100(8) 0.05925(10) 0.0068(4) Uani 1 2 d S . .
Cl1 Cl 0.0000 0.00026(10) 0.35251(12) 0.0022(5) Uani 1 2 d S . .

loop_
_atom_site_aniso_label
_atom_site_aniso_U_11
_atom_site_aniso_U_22
_atom_site_aniso_U_33
_atom_site_aniso_U_23
_atom_site_aniso_U_13
_atom_site_aniso_U_12
Tb1 0.0064(3) 0.0084(3) 0.0088(3) -0.0001(2) 0.000 0.000
Tb2 0.0076(3) 0.0093(3) 0.0066(3) 0.0002(2) 0.000 0.000
Tb3 0.0071(3) 0.0078(3) 0.0070(3) -0.0004(2) 0.000 0.000
Tb4 0.0069(3) 0.0079(3) 0.0073(3) -0.0010(2) 0.000 0.000
Tb5 0.0068(3) 0.0082(3) 0.0074(3) 0.0001(2) 0.000 0.000
Tb6 0.0067(3) 0.0093(3) 0.0079(3) -0.0021(2) 0.000 0.000
Tb7 0.0069(3) 0.0091(3) 0.0070(3) 0.0008(2) 0.000 0.000
Tb8 0.0066(3) 0.0071(3) 0.0073(3) -0.0001(2) 0.000 0.000
Te1 0.0063(4) 0.0088(4) 0.0072(4) -0.0001(3) 0.000 0.000
Te2 0.0064(4) 0.0084(4) 0.0056(4) -0.0002(3) 0.000 0.000
Te3 0.0060(4) 0.0071(4) 0.0063(4) 0.0002(3) 0.000 0.000
Te4 0.0075(4) 0.0128(4) 0.0077(4) -0.0039(3) 0.000 0.000
Te5 0.0077(3) 0.0082(4) 0.0068(4) 0.0006(3) 0.000 0.000
Te6 0.0076(3) 0.0122(4) 0.0076(4) -0.0027(3) 0.000 0.000
Te7 0.0069(4) 0.0064(4) 0.0065(4) 0.0001(3) 0.000 0.000
Te8 0.0085(3) 0.0079(4) 0.0058(4) 0.0004(3) 0.000 0.000
Te9 0.0087(4) 0.0075(4) 0.0072(4) 0.0006(3) 0.000 0.000
Te10 0.0067(4) 0.0072(4) 0.0068(4) -0.0011(3) 0.000 0.000
Te11 0.0072(4) 0.0081(4) 0.0057(4) 0.0001(3) 0.000 0.000
Te12 0.0093(4) 0.0083(4) 0.0065(4) -0.0006(3) 0.000 0.000
Te13 0.0086(4) 0.0071(4) 0.0065(4) 0.0003(3) 0.000 0.000
Cr1 0.0062(8) 0.0054(9) 0.0087(9) -0.0017(8) 0.000 0.000
Cl1 0.0000(10) 0.0018(12) 0.0047(12) 0.0001(10) 0.000 0.000

loop_
_atom_type_symbol
_atom_type_description
_atom_type_scat_dispersion_real
_atom_type_scat_dispersion_imag
_atom_type_scat_source
Cl Cl 0.1484 0.1585 'International Tables Vol C Tables 4.2.6.8 and 6.1.1.4'
Cr Cr 0.3209 0.6236 'International Tables Vol C Tables 4.2.6.8 and 6.1.1.4'
Te Te -0.5308 1.6751 'International Tables Vol C Tables 4.2.6.8 and 6.1.1.4'
Tb Tb -0.1723 4.1537 'International Tables Vol C Tables 4.2.6.8 and 6.1.1.4'

loop_
_geom_angle_atom_site_label_1
_geom_angle_atom_site_label_2
_geom_angle_atom_site_label_3
_geom_angle
_geom_angle_site_symmetry_1
_geom_angle_site_symmetry_3
_geom_angle_publ_flag
Cl1 Tb1 Te12 67.49(4) . 5_545 ?
Cl1 Tb1 Te12 67.49(4) . 5_445 ?
Te12 Tb1 Te12 83.78(3) 5_545 5_445 ?
Cl1 Tb1 Te10 138.117(16) . 5_445 ?
Te12 Tb1 Te10 142.62(3) 5_545 5_445 ?
Te12 Tb1 Te10 85.125(18) 5_445 5_445 ?
Cl1 Tb1 Te10 138.117(16) . 5_545 ?
Te12 Tb1 Te10 85.125(18) 5_545 5_545 ?
Te12 Tb1 Te10 142.62(3) 5_445 5_545 ?
Te10 Tb1 Te10 82.39(3) 5_445 5_545 ?
Cl1 Tb1 Te9 67.59(4) . 5_445 ?
Te12 Tb1 Te9 135.07(3) 5_545 5_445 ?
Te12 Tb1 Te9 80.17(2) 5_445 5_445 ?
Te10 Tb1 Te9 77.27(2) 5_445 5_445 ?
Te10 Tb1 Te9 130.26(3) 5_545 5_445 ?
Cl1 Tb1 Te9 67.59(4) . 5_545 ?
Te12 Tb1 Te9 80.17(2) 5_545 5_545 ?
Te12 Tb1 Te9 135.07(3) 5_445 5_545 ?
Te10 Tb1 Te9 130.26(3) 5_445 5_545 ?
Te10 Tb1 Te9 77.27(2) 5_545 5_545 ?
Te9 Tb1 Te9 82.28(3) 5_445 5_545 ?
Cl1 Tb1 Te2 123.82(6) . . ?
Te12 Tb1 Te2 71.50(2) 5_545 . ?
Te12 Tb1 Te2 71.50(2) 5_445 . ?
Te10 Tb1 Te2 71.12(2) 5_445 . ?
Te10 Tb1 Te2 71.12(2) 5_545 . ?
Te9 Tb1 Te2 138.742(13) 5_445 . ?
Te9 Tb1 Te2 138.742(13) 5_545 . ?
Te11 Tb2 Te11 84.44(3) 5_445 5_545 ?
Te11 Tb2 Te8 143.07(3) 5_445 6 ?
Te11 Tb2 Te8 85.16(2) 5_545 6 ?
Te11 Tb2 Te8 85.161(19) 5_445 6_455 ?
Te11 Tb2 Te8 143.07(3) 5_545 6_455 ?
Te8 Tb2 Te8 82.23(3) 6 6_455 ?
Te11 Tb2 Te10 84.880(19) 5_445 6_455 ?
Te11 Tb2 Te10 142.11(3) 5_545 6_455 ?
Te8 Tb2 Te10 122.93(3) 6 6_455 ?
Te8 Tb2 Te10 71.58(2) 6_455 6_455 ?
Te11 Tb2 Te10 142.11(3) 5_445 6 ?
Te11 Tb2 Te10 84.880(19) 5_545 6 ?
Te8 Tb2 Te10 71.58(2) 6 6 ?
Te8 Tb2 Te10 122.93(3) 6_455 6 ?
Te10 Tb2 Te10 81.63(2) 6_455 6 ?
Te11 Tb2 Te1 71.85(2) 5_445 2 ?
Te11 Tb2 Te1 71.85(2) 5_545 2 ?
Te8 Tb2 Te1 136.703(15) 6 2 ?
Te8 Tb2 Te1 136.703(15) 6_455 2 ?
Te10 Tb2 Te1 70.27(2) 6_455 2 ?
Te10 Tb2 Te1 70.27(2) 6 2 ?
Te11 Tb2 Te4 72.98(2) 5_445 . ?
Te11 Tb2 Te4 72.98(2) 5_545 . ?
Te8 Tb2 Te4 70.08(2) 6 . ?
Te8 Tb2 Te4 70.08(2) 6_455 . ?
Te10 Tb2 Te4 136.866(15) 6_455 . ?
Te10 Tb2 Te4 136.866(15) 6 . ?
Te1 Tb2 Te4 131.85(3) 2 . ?
Cl1 Tb3 Te11 71.35(5) . 5_545 ?
Cl1 Tb3 Te11 71.35(5) . 5_445 ?
Te11 Tb3 Te11 84.12(3) 5_545 5_445 ?
Cl1 Tb3 Te4 138.41(6) . . ?
Te11 Tb3 Te4 78.14(2) 5_545 . ?
Te11 Tb3 Te4 78.14(2) 5_445 . ?
Cl1 Tb3 Te13 132.36(3) . 5_545 ?
Te11 Tb3 Te13 89.792(19) 5_545 5_545 ?
Te11 Tb3 Te13 151.69(3) 5_445 5_545 ?
Te4 Tb3 Te13 73.55(2) . 5_545 ?
Cl1 Tb3 Te13 132.36(3) . 5_445 ?
Te11 Tb3 Te13 151.69(3) 5_545 5_445 ?
Te11 Tb3 Te13 89.792(19) 5_445 5_445 ?
Te4 Tb3 Te13 73.55(2) . 5_445 ?
Te13 Tb3 Te13 82.57(3) 5_545 5_445 ?
Cl1 Tb3 Te12 68.82(5) . 5_445 ?
Te11 Tb3 Te12 140.17(3) 5_545 5_445 ?
Te11 Tb3 Te12 83.79(2) 5_445 5_445 ?
Te4 Tb3 Te12 135.350(17) . 5_445 ?
Te13 Tb3 Te12 116.98(3) 5_545 5_445 ?
Te13 Tb3 Te12 65.84(2) 5_445 5_445 ?
Cl1 Tb3 Te12 68.82(5) . 5_545 ?
Te11 Tb3 Te12 83.79(2) 5_545 5_545 ?
Te11 Tb3 Te12 140.17(3) 5_445 5_545 ?
Te4 Tb3 Te12 135.350(17) . 5_545 ?
Te13 Tb3 Te12 65.84(2) 5_545 5_545 ?
Te13 Tb3 Te12 116.98(3) 5_445 5_545 ?
Te12 Tb3 Te12 81.68(2) 5_445 5_545 ?
Te7 Tb4 Te7 83.60(2) 6 6_455 ?
Te7 Tb4 Te9 140.71(3) 6 6_455 ?
Te7 Tb4 Te9 83.86(2) 6_455 6_455 ?
Te7 Tb4 Te9 83.86(2) 6 6 ?
Te7 Tb4 Te9 140.71(3) 6_455 6 ?
Te9 Tb4 Te9 82.73(3) 6_455 6 ?
Te7 Tb4 Te8 146.23(3) 6 6_455 ?
Te7 Tb4 Te8 87.645(18) 6_455 6_455 ?
Te9 Tb4 Te8 69.84(2) 6_455 6_455 ?
Te9 Tb4 Te8 121.35(3) 6 6_455 ?
Te7 Tb4 Te8 87.645(18) 6 6 ?
Te7 Tb4 Te8 146.23(3) 6_455 6 ?
Te9 Tb4 Te8 121.35(3) 6_455 6 ?
Te9 Tb4 Te8 69.84(2) 6 6 ?
Te8 Tb4 Te8 81.75(3) 6_455 6 ?
Te7 Tb4 Te3 70.35(2) 6 . ?
Te7 Tb4 Te3 70.35(2) 6_455 . ?
Te9 Tb4 Te3 70.37(2) 6_455 . ?
Te9 Tb4 Te3 70.37(2) 6 . ?
Te8 Tb4 Te3 136.087(17) 6_455 . ?
Te8 Tb4 Te3 136.087(17) 6 . ?
Te7 Tb4 Te6 75.14(2) 6 . ?
Te7 Tb4 Te6 75.14(2) 6_455 . ?
Te9 Tb4 Te6 136.033(15) 6_455 . ?
Te9 Tb4 Te6 136.033(16) 6 . ?
Te8 Tb4 Te6 71.10(2) 6_455 . ?
Te8 Tb4 Te6 71.10(2) 6 . ?
Te3 Tb4 Te6 133.06(3) . . ?
Te13 Tb5 Te13 84.43(3) 5_445 5_545 ?
Te13 Tb5 Te5 142.19(3) 5_445 6 ?
Te13 Tb5 Te5 84.444(19) 5_545 6 ?
Te13 Tb5 Te5 84.444(19) 5_445 6_455 ?
Te13 Tb5 Te5 142.19(3) 5_545 6_455 ?
Te5 Tb5 Te5 82.58(3) 6 6_455 ?
Te13 Tb5 Te3 142.26(3) 5_445 6_554 ?
Te13 Tb5 Te3 84.73(2) 5_545 6_554 ?
Te5 Tb5 Te3 72.03(2) 6 6_554 ?
Te5 Tb5 Te3 123.95(3) 6_455 6_554 ?
Te13 Tb5 Te3 84.73(2) 5_445 6_454 ?
Te13 Tb5 Te3 142.26(3) 5_545 6_454 ?
Te5 Tb5 Te3 123.95(3) 6 6_454 ?
Te5 Tb5 Te3 72.03(2) 6_455 6_454 ?
Te3 Tb5 Te3 82.11(3) 6_554 6_454 ?
Te13 Tb5 Te7 72.09(2) 5_445 . ?
Te13 Tb5 Te7 72.09(2) 5_545 . ?
Te5 Tb5 Te7 136.807(15) 6 . ?
Te5 Tb5 Te7 136.807(15) 6_455 . ?
Te3 Tb5 Te7 70.17(2) 6_554 . ?
Te3 Tb5 Te7 70.17(2) 6_454 . ?
Te13 Tb5 Te4 70.11(2) 5_445 . ?
Te13 Tb5 Te4 70.11(2) 5_545 . ?
Te5 Tb5 Te4 72.11(2) 6 . ?
Te5 Tb5 Te4 72.11(2) 6_455 . ?
Te3 Tb5 Te4 137.664(14) 6_554 . ?
Te3 Tb5 Te4 137.664(14) 6_454 . ?
Te7 Tb5 Te4 128.13(3) . . ?
Cl1 Tb6 Cl1 95.17(9) 5 5_455 ?
Cl1 Tb6 Te3 139.75(7) 5 6_454 ?
Cl1 Tb6 Te3 78.19(5) 5_455 6_454 ?
Cl1 Tb6 Te3 78.19(5) 5 6_554 ?
Cl1 Tb6 Te3 139.75(7) 5_455 6_554 ?
Te3 Tb6 Te3 81.93(3) 6_454 6_554 ?
Cl1 Tb6 Te1 79.25(5) 5 6 ?
Cl1 Tb6 Te1 141.09(6) 5_455 6 ?
Te3 Tb6 Te1 129.52(3) 6_454 6 ?
Te3 Tb6 Te1 77.28(2) 6_554 6 ?
Cl1 Tb6 Te1 141.09(6) 5 6_455 ?
Cl1 Tb6 Te1 79.25(5) 5_455 6_455 ?
Te3 Tb6 Te1 77.28(2) 6_454 6_455 ?
Te3 Tb6 Te1 129.52(3) 6_554 6_455 ?
Te1 Tb6 Te1 81.58(3) 6 6_455 ?
Cl1 Tb6 Te11 70.59(6) 5 . ?
Cl1 Tb6 Te11 70.59(6) 5_455 . ?
Te3 Tb6 Te11 138.896(13) 6_454 . ?
Te3 Tb6 Te11 138.896(13) 6_554 . ?
Te1 Tb6 Te11 71.28(2) 6 . ?
Te1 Tb6 Te11 71.28(2) 6_455 . ?
Cl1 Tb6 Te9 69.66(6) 5 . ?
Cl1 Tb6 Te9 69.66(6) 5_455 . ?
Te3 Tb6 Te9 70.86(2) 6_454 . ?
Te3 Tb6 Te9 70.86(2) 6_554 . ?
Te1 Tb6 Te9 139.017(13) 6 . ?
Te1 Tb6 Te9 139.017(13) 6_455 . ?
Te11 Tb6 Te9 119.47(3) . . ?
Te2 Tb7 Te2 83.96(3) 5 5_455 ?
Te2 Tb7 Te5 85.172(19) 5 5 ?
Te2 Tb7 Te5 142.86(3) 5_455 5 ?
Te2 Tb7 Te5 142.86(3) 5 5_455 ?
Te2 Tb7 Te5 85.172(19) 5_455 5_455 ?
Te5 Tb7 Te5 82.42(2) 5 5_455 ?
Te2 Tb7 Te1 142.40(3) 5 5_455 ?
Te2 Tb7 Te1 85.132(19) 5_455 5_455 ?
Te5 Tb7 Te1 122.93(3) 5 5_455 ?
Te5 Tb7 Te1 71.32(2) 5_455 5_455 ?
Te2 Tb7 Te1 85.132(19) 5 5 ?
Te2 Tb7 Te1 142.40(3) 5_455 5 ?
Te5 Tb7 Te1 71.32(2) 5 5 ?
Te5 Tb7 Te1 122.93(3) 5_455 5 ?
Te1 Tb7 Te1 81.94(3) 5_455 5 ?
Te2 Tb7 Te10 71.84(2) 5 . ?
Te2 Tb7 Te10 71.84(2) 5_455 . ?
Te5 Tb7 Te10 136.662(15) 5 . ?
Te5 Tb7 Te10 136.662(15) 5_455 . ?
Te1 Tb7 Te10 70.57(2) 5_455 . ?
Te1 Tb7 Te10 70.57(2) 5 . ?
Te2 Tb7 Te6 73.77(2) 5 2_564 ?
Te2 Tb7 Te6 73.77(2) 5_455 2_564 ?
Te5 Tb7 Te6 69.09(2) 5 2_564 ?
Te5 Tb7 Te6 69.09(2) 5_455 2_564 ?
Te1 Tb7 Te6 136.229(16) 5_455 2_564 ?
Te1 Tb7 Te6 136.229(16) 5 2_564 ?
Te10 Tb7 Te6 133.13(3) . 2_564 ?
Te6 Tb8 Te12 146.80(3) 2_564 . ?
Te6 Tb8 Te7 80.42(2) 2_564 5 ?
Te12 Tb8 Te7 122.25(2) . 5 ?
Te6 Tb8 Te7 80.42(2) 2_564 5_455 ?
Te12 Tb8 Te7 122.25(2) . 5_455 ?
Te7 Tb8 Te7 84.69(3) 5 5_455 ?
Te6 Tb8 Te2 81.23(2) 2_564 5_455 ?
Te12 Tb8 Te2 74.31(2) . 5_455 ?
Te7 Tb8 Te2 161.64(3) 5 5_455 ?
Te7 Tb8 Te2 92.682(17) 5_455 5_455 ?
Te6 Tb8 Te2 81.23(2) 2_564 5 ?
Te12 Tb8 Te2 74.31(2) . 5 ?
Te7 Tb8 Te2 92.682(17) 5 5 ?
Te7 Tb8 Te2 161.64(3) 5_455 5 ?
Te2 Tb8 Te2 84.09(3) 5_455 5 ?
Te6 Tb8 Te13 145.72(3) 2_564 . ?
Te12 Tb8 Te13 67.48(3) . . ?
Te7 Tb8 Te13 74.45(2) 5 . ?
Te7 Tb8 Te13 74.45(2) 5_455 . ?
Te2 Tb8 Te13 122.37(2) 5_455 . ?
Te2 Tb8 Te13 122.37(2) 5 . ?
Tb7 Te1 Tb7 81.94(3) 5_545 5_445 ?
Tb7 Te1 Tb6 143.63(3) 5_545 6_454 ?
Tb7 Te1 Tb6 87.052(17) 5_445 6_454 ?
Tb7 Te1 Tb6 87.052(17) 5_545 6_554 ?
Tb7 Te1 Tb6 143.63(3) 5_445 6_554 ?
Tb6 Te1 Tb6 81.58(3) 6_454 6_554 ?
Tb7 Te1 Tb2 109.53(3) 5_545 2_554 ?
Tb7 Te1 Tb2 109.53(3) 5_445 2_554 ?
Tb6 Te1 Tb2 106.82(2) 6_454 2_554 ?
Tb6 Te1 Tb2 106.82(2) 6_554 2_554 ?
Tb8 Te2 Tb8 84.09(3) 5_545 5_445 ?
Tb8 Te2 Tb7 146.21(3) 5_545 5_445 ?
Tb8 Te2 Tb7 86.282(16) 5_445 5_445 ?
Tb8 Te2 Tb7 86.282(16) 5_545 5_545 ?
Tb8 Te2 Tb7 146.21(3) 5_445 5_545 ?
Tb7 Te2 Tb7 83.96(3) 5_445 5_545 ?
Tb8 Te2 Tb1 104.77(2) 5_545 . ?
Tb8 Te2 Tb1 104.77(2) 5_445 . ?
Tb7 Te2 Tb1 109.00(2) 5_445 . ?
Tb7 Te2 Tb1 109.00(2) 5_545 . ?
Tb5 Te3 Tb5 82.11(3) 6 6_455 ?
Tb5 Te3 Tb6 142.92(3) 6 6_455 ?
Tb5 Te3 Tb6 86.367(17) 6_455 6_455 ?
Tb5 Te3 Tb6 86.367(17) 6 6 ?
Tb5 Te3 Tb6 142.92(3) 6_455 6 ?
Tb6 Te3 Tb6 81.93(3) 6_455 6 ?
Tb5 Te3 Tb4 108.79(2) 6 . ?
Tb5 Te3 Tb4 108.79(2) 6_455 . ?
Tb6 Te3 Tb4 108.29(3) 6_455 . ?
Tb6 Te3 Tb4 108.29(3) 6 . ?
Cr1 Te4 Cr1 98.97(8) 6 6_455 ?
Cr1 Te4 Tb3 130.50(4) 6 . ?
Cr1 Te4 Tb3 130.50(4) 6_455 . ?
Cr1 Te4 Tb5 94.18(5) 6 . ?
Cr1 Te4 Tb5 94.18(5) 6_455 . ?
Tb3 Te4 Tb5 84.98(3) . . ?
Cr1 Te4 Tb2 95.03(5) 6 . ?
Cr1 Te4 Tb2 95.03(5) 6_455 . ?
Tb3 Te4 Tb2 80.81(2) . . ?
Tb5 Te4 Tb2 165.79(3) . . ?
Cr1 Te5 Tb5 101.73(4) . 6_454 ?
Cr1 Te5 Tb5 101.73(4) . 6_554 ?
Tb5 Te5 Tb5 82.58(3) 6_454 6_554 ?
Cr1 Te5 Tb7 105.73(5) . 5_445 ?
Tb5 Te5 Tb7 91.015(16) 6_454 5_445 ?
Tb5 Te5 Tb7 152.52(4) 6_554 5_445 ?
Cr1 Te5 Tb7 105.73(5) . 5_545 ?
Tb5 Te5 Tb7 152.52(4) 6_454 5_545 ?
Tb5 Te5 Tb7 91.015(16) 6_554 5_545 ?
Tb7 Te5 Tb7 82.42(2) 5_445 5_545 ?
Cr1 Te6 Cr1 99.11(8) 6_455 6 ?
Cr1 Te6 Tb8 130.42(4) 6_455 2_565 ?
Cr1 Te6 Tb8 130.42(4) 6 2_565 ?
Cr1 Te6 Tb4 96.41(5) 6_455 . ?
Cr1 Te6 Tb4 96.41(5) 6 . ?
Tb8 Te6 Tb4 81.65(3) 2_565 . ?
Cr1 Te6 Tb7 95.47(5) 6_455 2_565 ?
Cr1 Te6 Tb7 95.47(5) 6 2_565 ?
Tb8 Te6 Tb7 79.98(3) 2_565 2_565 ?
Tb4 Te6 Tb7 161.63(3) . 2_565 ?
Tb8 Te7 Tb8 84.69(3) 5_445 5_545 ?
Tb8 Te7 Tb4 144.49(3) 5_445 6_554 ?
Tb8 Te7 Tb4 85.182(17) 5_545 6_554 ?
Tb8 Te7 Tb4 85.182(17) 5_445 6_454 ?
Tb8 Te7 Tb4 144.49(3) 5_545 6_454 ?
Tb4 Te7 Tb4 83.60(2) 6_554 6_454 ?
Tb8 Te7 Tb5 104.82(2) 5_445 . ?
Tb8 Te7 Tb5 104.82(2) 5_545 . ?
Tb4 Te7 Tb5 110.67(2) 6_554 . ?
Tb4 Te7 Tb5 110.67(2) 6_454 . ?
Cr1 Te8 Tb2 104.24(5) . 6_554 ?
Cr1 Te8 Tb2 104.24(5) . 6_454 ?
Tb2 Te8 Tb2 82.23(3) 6_554 6_454 ?
Cr1 Te8 Tb4 102.20(4) . 6_554 ?
Tb2 Te8 Tb4 91.986(15) 6_554 6_554 ?
Tb2 Te8 Tb4 153.55(4) 6_454 6_554 ?
Cr1 Te8 Tb4 102.20(4) . 6_454 ?
Tb2 Te8 Tb4 153.55(4) 6_554 6_454 ?
Tb2 Te8 Tb4 91.986(15) 6_454 6_454 ?
Tb4 Te8 Tb4 81.75(3) 6_554 6_454 ?
Tb4 Te9 Tb4 82.73(3) 6_454 6_554 ?
Tb4 Te9 Tb1 145.44(3) 6_454 5 ?
Tb4 Te9 Tb1 87.358(17) 6_554 5 ?
Tb4 Te9 Tb1 87.358(17) 6_454 5_455 ?
Tb4 Te9 Tb1 145.44(3) 6_554 5_455 ?
Tb1 Te9 Tb1 82.28(3) 5 5_455 ?
Tb4 Te9 Tb6 110.47(2) 6_454 . ?
Tb4 Te9 Tb6 110.47(2) 6_554 . ?
Tb1 Te9 Tb6 104.03(3) 5 . ?
Tb1 Te9 Tb6 104.03(3) 5_455 . ?
Tb1 Te10 Tb1 82.39(3) 5 5_455 ?
Tb1 Te10 Tb2 142.34(3) 5 6_454 ?
Tb1 Te10 Tb2 86.020(16) 5_455 6_454 ?
Tb1 Te10 Tb2 86.020(16) 5 6_554 ?
Tb1 Te10 Tb2 142.34(3) 5_455 6_554 ?
Tb2 Te10 Tb2 81.63(2) 6_454 6_554 ?
Tb1 Te10 Tb7 108.03(2) 5 . ?
Tb1 Te10 Tb7 108.03(2) 5_455 . ?
Tb2 Te10 Tb7 109.63(2) 6_454 . ?
Tb2 Te10 Tb7 109.63(2) 6_554 . ?
Tb2 Te11 Tb2 84.44(3) 5 5_455 ?
Tb2 Te11 Tb3 149.56(3) 5 5_455 ?
Tb2 Te11 Tb3 87.813(15) 5_455 5_455 ?
Tb2 Te11 Tb3 87.813(15) 5 5 ?
Tb2 Te11 Tb3 149.56(3) 5_455 5 ?
Tb3 Te11 Tb3 84.12(3) 5_455 5 ?
Tb2 Te11 Tb6 109.99(2) 5 . ?
Tb2 Te11 Tb6 109.99(2) 5_455 . ?
Tb3 Te11 Tb6 100.33(2) 5_455 . ?
Tb3 Te11 Tb6 100.33(2) 5 . ?
Tb8 Te12 Tb1 109.40(3) . 5_455 ?
Tb8 Te12 Tb1 109.40(3) . 5 ?
Tb1 Te12 Tb1 83.78(3) 5_455 5 ?
Tb8 Te12 Tb3 97.79(2) . 5 ?
Tb1 Te12 Tb3 152.56(3) 5_455 5 ?
Tb1 Te12 Tb3 90.813(15) 5 5 ?
Tb8 Te12 Tb3 97.79(2) . 5_455 ?
Tb1 Te12 Tb3 90.813(15) 5_455 5_455 ?
Tb1 Te12 Tb3 152.56(3) 5 5_455 ?
Tb3 Te12 Tb3 81.68(2) 5 5_455 ?
Tb5 Te13 Tb5 84.43(3) 5 5_455 ?
Tb5 Te13 Tb8 108.63(2) 5 . ?
Tb5 Te13 Tb8 108.63(2) 5_455 . ?
Tb5 Te13 Tb3 153.69(3) 5 5_455 ?
Tb5 Te13 Tb3 90.556(15) 5_455 5_455 ?
Tb8 Te13 Tb3 97.46(3) . 5_455 ?
Tb5 Te13 Tb3 90.556(15) 5 5 ?
Tb5 Te13 Tb3 153.69(3) 5_455 5 ?
Tb8 Te13 Tb3 97.46(3) . 5 ?
Tb3 Te13 Tb3 82.57(3) 5_455 5 ?
Te8 Cr1 Te5 177.96(11) . . ?
Te8 Cr1 Te6 89.50(6) . 6_554 ?
Te5 Cr1 Te6 89.18(6) . 6_554 ?
Te8 Cr1 Te6 89.50(6) . 6_454 ?
Te5 Cr1 Te6 89.18(6) . 6_454 ?
Te6 Cr1 Te6 99.11(8) 6_554 6_454 ?
Te8 Cr1 Te4 90.04(6) . 6_454 ?
Te5 Cr1 Te4 91.29(6) . 6_454 ?
Te6 Cr1 Te4 179.53(11) 6_554 6_454 ?
Te6 Cr1 Te4 80.957(18) 6_454 6_454 ?
Te8 Cr1 Te4 90.04(6) . 6_554 ?
Te5 Cr1 Te4 91.29(6) . 6_554 ?
Te6 Cr1 Te4 80.957(19) 6_554 6_554 ?
Te6 Cr1 Te4 179.53(11) 6_454 6_554 ?
Te4 Cr1 Te4 98.97(8) 6_454 6_554 ?
Tb6 Cl1 Tb6 95.17(9) 5_445 5_545 ?
Tb6 Cl1 Tb3 116.29(7) 5_445 . ?
Tb6 Cl1 Tb3 116.29(7) 5_545 . ?
Tb6 Cl1 Tb1 117.19(7) 5_445 . ?
Tb6 Cl1 Tb1 117.19(7) 5_545 . ?
Tb3 Cl1 Tb1 96.30(8) . . ?

loop_
_geom_bond_atom_site_label_1
_geom_bond_atom_site_label_2
_geom_bond_distance
_geom_bond_site_symmetry_2
_geom_bond_publ_flag
Tb1 Cl1 3.108(3) . ?
Tb1 Te12 3.1225(8) 5_545 ?
Tb1 Te12 3.1225(8) 5_445 ?
Tb1 Te10 3.1657(8) 5_445 ?
Tb1 Te10 3.1657(8) 5_545 ?
Tb1 Te9 3.1690(8) 5_445 ?
Tb1 Te9 3.1690(8) 5_545 ?
Tb1 Te2 3.2797(11) . ?
Tb2 Te11 3.1029(8) 5_445 ?
Tb2 Te11 3.1029(8) 5_545 ?
Tb2 Te8 3.1708(8) 6 ?
Tb2 Te8 3.1708(8) 6_455 ?
Tb2 Te10 3.1898(8) 6_455 ?
Tb2 Te10 3.1898(8) 6 ?
Tb2 Te1 3.2841(10) 2 ?
Tb2 Te4 3.4987(11) . ?
Tb3 Cl1 2.923(3) . ?
Tb3 Te11 3.1123(8) 5_545 ?
Tb3 Te11 3.1123(8) 5_445 ?
Tb3 Te4 3.1371(10) . ?
Tb3 Te13 3.1600(8) 5_545 ?
Tb3 Te13 3.1600(8) 5_445 ?
Tb3 Te12 3.1884(8) 5_445 ?
Tb3 Te12 3.1884(8) 5_545 ?
Tb4 Te7 3.1280(8) 6 ?
Tb4 Te7 3.1280(7) 6_455 ?
Tb4 Te9 3.1550(8) 6_455 ?
Tb4 Te9 3.1550(8) 6 ?
Tb4 Te8 3.1861(9) 6_455 ?
Tb4 Te8 3.1861(9) 6 ?
Tb4 Te3 3.3187(11) . ?
Tb4 Te6 3.3763(11) . ?
Tb5 Te13 3.1029(8) 5_445 ?
Tb5 Te13 3.1029(8) 5_545 ?
Tb5 Te5 3.1596(8) 6 ?
Tb5 Te5 3.1596(8) 6_455 ?
Tb5 Te3 3.1744(8) 6_554 ?
Tb5 Te3 3.1744(8) 6_454 ?
Tb5 Te7 3.2904(11) . ?
Tb5 Te4 3.4428(11) . ?
Tb6 Cl1 2.824(2) 5 ?
Tb6 Cl1 2.824(2) 5_455 ?
Tb6 Te3 3.1804(8) 6_454 ?
Tb6 Te3 3.1804(8) 6_554 ?
Tb6 Te1 3.1916(8) 6 ?
Tb6 Te1 3.1916(8) 6_455 ?
Tb6 Te11 3.2444(10) . ?
Tb6 Te9 3.2573(11) . ?
Tb7 Te2 3.1171(8) 5 ?
Tb7 Te2 3.1171(8) 5_455 ?
Tb7 Te5 3.1649(8) 5 ?
Tb7 Te5 3.1649(8) 5_455 ?
Tb7 Te1 3.1799(8) 5_455 ?
Tb7 Te1 3.1799(8) 5 ?
Tb7 Te10 3.2705(11) . ?
Tb7 Te6 3.5482(11) 2_564 ?
Tb8 Te6 3.0551(11) 2_564 ?
Tb8 Te12 3.0836(11) . ?
Tb8 Te7 3.0952(8) 5 ?
Tb8 Te7 3.0952(8) 5_455 ?
Tb8 Te2 3.1131(8) 5_455 ?
Tb8 Te2 3.1131(8) 5 ?
Tb8 Te13 3.1284(10) . ?
Te1 Tb7 3.1799(8) 5_545 ?
Te1 Tb7 3.1799(8) 5_445 ?
Te1 Tb6 3.1916(8) 6_454 ?
Te1 Tb6 3.1916(8) 6_554 ?
Te1 Tb2 3.2841(10) 2_554 ?
Te2 Tb8 3.1131(8) 5_545 ?
Te2 Tb8 3.1131(8) 5_445 ?
Te2 Tb7 3.1171(8) 5_445 ?
Te2 Tb7 3.1171(8) 5_545 ?
Te3 Tb5 3.1744(8) 6 ?
Te3 Tb5 3.1744(8) 6_455 ?
Te3 Tb6 3.1804(8) 6_455 ?
Te3 Tb6 3.1804(8) 6 ?
Te4 Cr1 2.7426(17) 6 ?
Te4 Cr1 2.7426(17) 6_455 ?
Te5 Cr1 2.701(2) . ?
Te5 Tb5 3.1596(8) 6_454 ?
Te5 Tb5 3.1596(8) 6_554 ?
Te5 Tb7 3.1649(8) 5_445 ?
Te5 Tb7 3.1649(8) 5_545 ?
Te6 Cr1 2.7396(17) 6_455 ?
Te6 Cr1 2.7396(17) 6 ?
Te6 Tb8 3.0551(11) 2_565 ?
Te6 Tb7 3.5482(11) 2_565 ?
Te7 Tb8 3.0952(8) 5_445 ?
Te7 Tb8 3.0952(8) 5_545 ?
Te7 Tb4 3.1280(7) 6_554 ?
Te7 Tb4 3.1280(7) 6_454 ?
Te8 Cr1 2.684(2) . ?
Te8 Tb2 3.1708(8) 6_554 ?
Te8 Tb2 3.1708(8) 6_454 ?
Te8 Tb4 3.1861(9) 6_554 ?
Te8 Tb4 3.1861(9) 6_454 ?
Te9 Tb4 3.1550(8) 6_454 ?
Te9 Tb4 3.1550(8) 6_554 ?
Te9 Tb1 3.1690(8) 5 ?
Te9 Tb1 3.1690(8) 5_455 ?
Te10 Tb1 3.1657(8) 5 ?
Te10 Tb1 3.1657(8) 5_455 ?
Te10 Tb2 3.1898(8) 6_454 ?
Te10 Tb2 3.1898(8) 6_554 ?
Te11 Tb2 3.1029(8) 5 ?
Te11 Tb2 3.1029(8) 5_455 ?
Te11 Tb3 3.1123(8) 5_455 ?
Te11 Tb3 3.1123(8) 5 ?
Te12 Tb1 3.1225(8) 5_455 ?
Te12 Tb1 3.1225(8) 5 ?
Te12 Tb3 3.1884(8) 5 ?
Te12 Tb3 3.1884(8) 5_455 ?
Te13 Tb5 3.1029(8) 5 ?
Te13 Tb5 3.1029(8) 5_455 ?
Te13 Tb3 3.1600(8) 5_455 ?
Te13 Tb3 3.1600(8) 5 ?
Cr1 Te6 2.7396(17) 6_554 ?
Cr1 Te6 2.7396(17) 6_454 ?
Cr1 Te4 2.7426(17) 6_454 ?
Cr1 Te4 2.7426(17) 6_554 ?
Cl1 Tb6 2.824(2) 5_445 ?
Cl1 Tb6 2.824(2) 5_545 ?
